data_7128416
loop_
_publ_author_name
'Berdiell, Izar Capel'
'Kulmaczewski, Rafal'
'Shahid, Namrah'
'Cespedes, Oscar'
'Halcrow, Malcolm A.'

_publ_section_title
;
 The number and shape of lattice solvent molecules controls spin-crossover
 in an isomorphous series of crystalline solvate salts.
;
_journal_issue 53
_journal_name_full 'Chemical communications (Cambridge, England)'
_journal_page_first 6566
_journal_page_last 6569
_journal_paper_doi 10.1039/d1cc02624k
_journal_volume 57
_journal_year 2021
_chemical_formula_moiety 'C26 H24 Fe N12 O2, 2(Cl O4), C2 H3 N'
_chemical_formula_sum 'C28 H27 Cl2 Fe N13 O10'
_chemical_formula_weight 832.37
_chemical_name_systematic
; 
Bis-[N-(2,6-di{pyrazol-1-yl}pyrid-4-yl)acetamide]iron(II)
diperchlorate acetonitrile solvate
;
_space_group_crystal_system triclinic
_space_group_IT_number 2
_space_group_name_Hall '-P 1'
_space_group_name_H-M_alt 'P -1'
_atom_sites_solution_hydrogens geom
_audit_creation_date 2020-07-20
_audit_creation_method
;
Olex2 1.3
(compiled 2020.06.28 svn.raecde09e for OlexSys, GUI svn.r6132)
;
_cell_angle_alpha 82.848(4)
_cell_angle_beta 79.767(3)
_cell_angle_gamma 80.613(3)
_cell_formula_units_Z 2
_cell_length_a 8.2794(3)
_cell_length_b 12.6110(5)
_cell_length_c 17.7349(8)
_cell_measurement_reflns_used 7480
_cell_measurement_temperature 200(2)
_cell_measurement_theta_max 73.66
_cell_measurement_theta_min 4.13
_cell_volume 1789.15(13)
_computing_cell_refinement 'CrysAlisPro, Agilent Technologies'
_computing_data_collection 'CrysAlisPro, Agilent Technologies'
_computing_data_reduction 'CrysAlisPro, Agilent Technologies'
_computing_molecular_graphics 'XSEED (Barbour, 2001)'
_computing_publication_material 'Olex2 1.3 (Dolomanov et al., 2009)'
_computing_structure_refinement 'SHELXL 2018/3 (Sheldrick, 2015)'
_computing_structure_solution 'SHELXS (Sheldrick, 2015)'
_diffrn_ambient_environment N~2~
_diffrn_ambient_temperature 200(2)
_diffrn_detector 'CCD plate'
_diffrn_detector_area_resol_mean 5.3095
_diffrn_measured_fraction_theta_full 0.948
_diffrn_measured_fraction_theta_max 0.934
_diffrn_measurement_device_type 'SuperNova, Dual, Cu at zero, Atlas'
_diffrn_measurement_method '\w scans'
_diffrn_radiation_monochromator mirror
_diffrn_radiation_probe x-ray
_diffrn_radiation_type 'Cu K\a'
_diffrn_radiation_wavelength 1.54184
_diffrn_reflns_av_unetI/netI 0.0328
_diffrn_reflns_Laue_measured_fraction_full 0.948
_diffrn_reflns_Laue_measured_fraction_max 0.934
_diffrn_reflns_limit_h_max 10
_diffrn_reflns_limit_h_min -9
_diffrn_reflns_limit_k_max 15
_diffrn_reflns_limit_k_min -15
_diffrn_reflns_limit_l_max 22
_diffrn_reflns_limit_l_min 0
_diffrn_reflns_number 6760
_diffrn_reflns_point_group_measured_fraction_full 0.948
_diffrn_reflns_point_group_measured_fraction_max 0.934
_diffrn_reflns_theta_full 72.000
_diffrn_reflns_theta_max 73.728
_diffrn_reflns_theta_min 3.570
_diffrn_source 'micro-focus sealed X-ray tube'
_diffrn_source_type 'SuperNova (Cu) X-ray Source'
_exptl_absorpt_coefficient_mu 5.400
_exptl_absorpt_correction_T_max 1.000
_exptl_absorpt_correction_T_min 0.719
_exptl_absorpt_correction_type multi-scan
_exptl_absorpt_process_details
;
CrysAlisPro 1.171.38.43b (Rigaku Oxford Diffraction, 2015)
Empirical absorption correction using spherical harmonics,
 implemented in SCALE3 ABSPACK scaling algorithm.
;
_exptl_crystal_colour yellow
_exptl_crystal_density_diffrn 1.545
_exptl_crystal_description plate
_exptl_crystal_F_000 852
_exptl_crystal_size_max 0.32
_exptl_crystal_size_mid 0.25
_exptl_crystal_size_min 0.08
_refine_diff_density_max 0.742
_refine_diff_density_min -0.466
_refine_diff_density_rms 0.071
_refine_ls_extinction_method none
_refine_ls_goodness_of_fit_ref 1.050
_refine_ls_hydrogen_treatment constr
_refine_ls_matrix_type full
_refine_ls_number_parameters 518
_refine_ls_number_reflns 6760
_refine_ls_number_restraints 74
_refine_ls_restrained_S_all 1.066
_refine_ls_R_factor_all 0.0633
_refine_ls_R_factor_gt 0.0594
_refine_ls_shift/su_max 0.000
_refine_ls_shift/su_mean 0.000
_refine_ls_structure_factor_coef Fsqd
_refine_ls_weighting_details 'w=1/[\s^2^(Fo^2^)+(0.0590P)^2^+2.9811P] where P=(Fo^2^+2Fc^2^)/3'
_refine_ls_weighting_scheme calc
_refine_ls_wR_factor_gt 0.1523
_refine_ls_wR_factor_ref 0.1551
_reflns_Friedel_coverage 0.000
_reflns_number_gt 6254
_reflns_number_total 6760
_reflns_threshold_expression 'I > 2\s(I)'
_cod_data_source_file d1cc02624k18.cif
_cod_data_source_block 80claht
_cod_depositor_comments 'Adding full bibliography for 7128414--7128431.cif.'
_cod_database_code 7128416
_shelx_shelxl_version_number 2018/3
_shelx_space_group_comment
;
The symmetry employed for this shelxl refinement is uniquely defined
by the following loop, which should always be used as a source of
symmetry information in preference to the above space-group names.
They are only intended as comments.
;
_olex2_refinement_description
;
1. Twinned data refinement
 Scales: 0.756(3)
 0.244(3)
2. Fixed Uiso
 At 1.2 times of:
  All C(H) groups, All N(H) groups
 At 1.5 times of:
  All C(H,H,H) groups
3. Restrained distances
 N14-C15A = N14-C15B
 1.32 with sigma of 0.01
 C15A-C16A = C15B-C16B
 1.39 with sigma of 0.01
 C16A-C17A = C16B-C17B
 1.37 with sigma of 0.01
 N13-C17A = N13-C17B
 1.36 with sigma of 0.01
 Cl2A-O43A = Cl2A-O44A = Cl2A-O45A = Cl2A-O46A
 1.43685 with sigma of 0.02
 Cl2B-O43B = Cl2B-O44B = Cl2B-O45B = Cl2B-O46B
 1.43685 with sigma of 0.02
 Cl2C-O43C = Cl2C-O44C = Cl2C-O45C = Cl2C-O46C
 1.43685 with sigma of 0.02
 O43A-O44A = O43A-O45A = O43A-O46A = O44A-O45A = O44A-O46A = O45A-O46A
 2.346376 with sigma of 0.02
 O43B-O44B = O43B-O45B = O43B-O46B = O44B-O45B = O44B-O46B = O45B-O46B
 2.346376 with sigma of 0.02
 O43C-O44C = O43C-O45C = O43C-O46C = O44C-O45C = O44C-O46C = O45C-O46C
 2.346376 with sigma of 0.02
 Cl7A-O48A = Cl7A-O49A = Cl7A-O50A = Cl7A-O51A
 1.43685 with sigma of 0.02
 Cl7B-O48B = Cl7B-O49B = Cl7B-O50B = Cl7B-O51B
 1.43685 with sigma of 0.02
 Cl7B-O48C = Cl7B-O49C = Cl7B-O50C = Cl7B-O51C
 1.43685 with sigma of 0.02
 O48A-O49A = O48A-O50A = O48A-O51A = O49A-O50A = O49A-O51A = O50A-O51A
 2.346376 with sigma of 0.02
 O48B-O49B = O48B-O50B = O48B-O51B = O49B-O50B = O49B-O51B = O50B-O51B
 2.346376 with sigma of 0.02
 O48C-O49C = O48C-O50C = O48C-O51C = O49C-O50C = O49C-O51C = O50C-O51C
 2.346376 with sigma of 0.02
 C52A-C53A = C52B-C53B
 1.48 with sigma of 0.02
 C53A-N54A = C53B-N54B
 1.15 with sigma of 0.02
 C52A-N54A = C52B-N54B
 2.63 with sigma of 0.02
4. Others
 1(DFIX)=1(DFIX)=1(DFIX)=1(DFIX)=1(DFIX)=1(DFIX)=FVAR(1)
 1(DFIX)=1(DFIX)=1(DFIX)=1(DFIX)=1(DFIX)=1(DFIX)=1.633*FVAR(2)
 Fixed Sof: C15A(0.5) H15A(0.5) C16A(0.5) H16A(0.5) C17A(0.5) H17A(0.5)
 C15B(0.5) H15B(0.5) C16B(0.5) H16B(0.5) C17B(0.5) H17B(0.5) Cl2A(0.34)
 O43A(0.34) O44A(0.34) O45A(0.34) O46A(0.34) Cl2B(0.33) O43B(0.33) O44B(0.33)
 O45B(0.33) O46B(0.33) Cl2C(0.33) O43C(0.33) O44C(0.33) O45C(0.33) O46C(0.33)
 Cl7A(0.34) O48A(0.34) O49A(0.34) O50A(0.34) O51A(0.34) Cl7B(0.66) O48B(0.33)
 O49B(0.33) O50B(0.33) O51B(0.33) O48C(0.33) O49C(0.33) O50C(0.33) O51C(0.33)
 C52A(0.5) H52A(0.5) H52B(0.5) H52C(0.5) C53A(0.5) N54A(0.5) C52B(0.5)
 H52D(0.5) H52E(0.5) H52F(0.5) C53B(0.5) N54B(0.5)
5.a Aromatic/amide H refined with riding coordinates:
 C4(H4), C6(H6), C10(H10), C11(H11), C12(H12), C15A(H15A), C16A(H16A),
 C17A(H17A), C15B(H15B), C16B(H16B), C17B(H17B), N18(H18), C24(H24), C26(H26),
 C30(H30), C31(H31), C32(H32), C35(H35), C36(H36), C37(H37), N38(H38)
5.b Idealised Me refined as rotating group:
 C21(H21A,H21B,H21C), C41(H41A,H41B,H41C), C52A(H52A,H52B,H52C), C52B(H52D,
 H52E,H52F)
;
_olex2_submission_special_instructions 'No special instructions were received'

loop_
_space_group_symop_operation_xyz
'x, y, z'
'-x, -y, -z'

loop_
_atom_site_label
_atom_site_type_symbol
_atom_site_fract_x
_atom_site_fract_y
_atom_site_fract_z
_atom_site_U_iso_or_equiv
_atom_site_adp_type
_atom_site_occupancy
_atom_site_site_symmetry_order
_atom_site_calc_flag
_atom_site_refinement_flags_posn
_atom_site_refinement_flags_adp
_atom_site_refinement_flags_occupancy
_atom_site_disorder_assembly
_atom_site_disorder_group
Fe1 Fe 0.78421(7) 0.26710(5) 0.72931(3) 0.03417(17) Uani 1 1 d . . . . .
N2 N 0.8161(3) 0.1198(2) 0.67897(15) 0.0279(6) Uani 1 1 d . . . . .
C3 C 0.7903(4) 0.1169(3) 0.60765(19) 0.0275(7) Uani 1 1 d . . . . .
C4 C 0.8081(4) 0.0245(3) 0.57212(19) 0.0311(7) Uani 1 1 d . . . . .
H4 H 0.790362 0.026692 0.520438 0.037 Uiso 1 1 calc R U . . .
C5 C 0.8534(5) -0.0734(3) 0.6150(2) 0.0336(7) Uani 1 1 d . . . . .
C6 C 0.8807(5) -0.0728(3) 0.6902(2) 0.0382(8) Uani 1 1 d . . . . .
H6 H 0.911116 -0.137953 0.720831 0.046 Uiso 1 1 calc R U . . .
C7 C 0.8617(4) 0.0257(3) 0.7182(2) 0.0329(7) Uani 1 1 d . . . . .
N8 N 0.7397(4) 0.2207(2) 0.57139(16) 0.0302(6) Uani 1 1 d . . . . .
N9 N 0.7264(4) 0.3078(2) 0.61223(17) 0.0345(6) Uani 1 1 d . . . . .
C10 C 0.6706(5) 0.3919(3) 0.5660(2) 0.0449(9) Uani 1 1 d . . . . .
H10 H 0.650164 0.464524 0.578396 0.054 Uiso 1 1 calc R U . . .
C11 C 0.6460(6) 0.3596(3) 0.4967(3) 0.0501(10) Uani 1 1 d . . . . .
H11 H 0.606681 0.404289 0.454591 0.060 Uiso 1 1 calc R U . . .
C12 C 0.6905(5) 0.2500(3) 0.5026(2) 0.0414(9) Uani 1 1 d . . . . .
H12 H 0.687223 0.203233 0.464996 0.050 Uiso 1 1 calc R U . . .
N13 N 0.8839(4) 0.0379(3) 0.79346(17) 0.0408(8) Uani 1 1 d D . . . .
N14 N 0.8574(4) 0.1396(3) 0.81643(17) 0.0424(8) Uani 1 1 d D . . . .
C15A C 0.8557(11) 0.1398(6) 0.8908(4) 0.0335(18) Uiso 0.5 1 d D . P A 1
H15A H 0.840302 0.200818 0.919191 0.040 Uiso 0.5 1 calc R U P A 1
C16A C 0.8817(11) 0.0296(6) 0.9194(4) 0.0386(17) Uiso 0.5 1 d D . P A 1
H16A H 0.890645 0.001636 0.970983 0.046 Uiso 0.5 1 calc R U P A 1
C17A C 0.8915(10) -0.0288(5) 0.8583(3) 0.0321(15) Uiso 0.5 1 d D . P A 1
H17A H 0.902188 -0.105344 0.861363 0.039 Uiso 0.5 1 calc R U P A 1
C15B C 0.9009(13) 0.1104(7) 0.8868(4) 0.047(2) Uiso 0.5 1 d D . P A 2
H15B H 0.892992 0.162151 0.922334 0.056 Uiso 0.5 1 calc R U P A 2
C16B C 0.9574(15) 0.0025(7) 0.9053(5) 0.061(3) Uiso 0.5 1 d D . P A 2
H16B H 0.990362 -0.030483 0.952358 0.074 Uiso 0.5 1 calc R U P A 2
C17B C 0.9554(12) -0.0462(6) 0.8410(5) 0.046(2) Uiso 0.5 1 d D . P A 2
H17B H 0.993266 -0.119234 0.831203 0.055 Uiso 0.5 1 calc R U P A 2
N18 N 0.8654(5) -0.1668(2) 0.5786(2) 0.0424(8) Uani 1 1 d . . . . .
H18 H 0.842830 -0.157259 0.531344 0.051 Uiso 1 1 calc R U . . .
C19 C 0.9082(6) -0.2717(3) 0.6074(3) 0.0509(10) Uani 1 1 d . . . . .
O20 O 0.9492(6) -0.2961(3) 0.6700(2) 0.0798(12) Uani 1 1 d . . . . .
C21 C 0.9008(7) -0.3532(3) 0.5535(3) 0.0624(13) Uani 1 1 d . . . . .
H21A H 0.784727 -0.356924 0.550739 0.094 Uiso 1 1 calc R U . . .
H21B H 0.954303 -0.424236 0.572404 0.094 Uiso 1 1 calc R U . . .
H21C H 0.958602 -0.331433 0.502073 0.094 Uiso 1 1 calc R U . . .
N22 N 0.7149(4) 0.3996(2) 0.79789(16) 0.0320(6) Uani 1 1 d . . . . .
C23 C 0.8173(4) 0.4701(3) 0.79793(19) 0.0313(7) Uani 1 1 d . . . . .
C24 C 0.7784(5) 0.5606(3) 0.8378(2) 0.0366(8) Uani 1 1 d . . . . .
H24 H 0.855241 0.609692 0.835557 0.044 Uiso 1 1 calc R U . . .
C25 C 0.6205(5) 0.5762(3) 0.8814(2) 0.0380(8) Uani 1 1 d . . . . .
C26 C 0.5121(5) 0.5014(3) 0.8842(2) 0.0371(8) Uani 1 1 d . . . . .
H26 H 0.405396 0.509438 0.914972 0.045 Uiso 1 1 calc R U . . .
C27 C 0.5653(4) 0.4160(3) 0.8408(2) 0.0332(7) Uani 1 1 d . . . . .
N28 N 0.9728(4) 0.4433(2) 0.75213(17) 0.0331(6) Uani 1 1 d . . . . .
N29 N 0.9948(4) 0.3569(3) 0.70993(18) 0.0379(7) Uani 1 1 d . . . . .
C30 C 1.1485(5) 0.3515(3) 0.6728(2) 0.0432(9) Uani 1 1 d . . . . .
H30 H 1.199321 0.298681 0.638754 0.052 Uiso 1 1 calc R U . . .
C31 C 1.2269(5) 0.4336(3) 0.6901(2) 0.0432(9) Uani 1 1 d . . . . .
H31 H 1.337128 0.446779 0.670836 0.052 Uiso 1 1 calc R U . . .
C32 C 1.1123(5) 0.4905(3) 0.7403(2) 0.0388(8) Uani 1 1 d . . . . .
H32 H 1.127051 0.552025 0.762840 0.047 Uiso 1 1 calc R U . . .
N33 N 0.4661(4) 0.3373(3) 0.83606(17) 0.0373(7) Uani 1 1 d . . . . .
N34 N 0.5259(4) 0.2614(3) 0.78522(18) 0.0396(7) Uani 1 1 d . . . . .
C35 C 0.4097(5) 0.1986(4) 0.7944(3) 0.0484(10) Uani 1 1 d . . . . .
H35 H 0.416065 0.138164 0.766342 0.058 Uiso 1 1 calc R U . . .
C36 C 0.2771(6) 0.2317(4) 0.8501(3) 0.0558(12) Uani 1 1 d . . . . .
H36 H 0.179659 0.199015 0.866984 0.067 Uiso 1 1 calc R U . . .
C37 C 0.3147(5) 0.3204(4) 0.8756(2) 0.0484(10) Uani 1 1 d . . . . .
H37 H 0.248237 0.362453 0.913697 0.058 Uiso 1 1 calc R U . . .
N38 N 0.5647(5) 0.6651(3) 0.9235(2) 0.0465(8) Uani 1 1 d . . . . .
H38 H 0.490787 0.656583 0.965260 0.056 Uiso 1 1 calc R U . . .
C39 C 0.6157(6) 0.7653(4) 0.9053(3) 0.0517(11) Uani 1 1 d . . . . .
O40 O 0.7218(5) 0.7840(3) 0.8516(2) 0.0660(9) Uani 1 1 d . . . . .
C41 C 0.5260(8) 0.8491(4) 0.9584(4) 0.0770(17) Uani 1 1 d . . . . .
H41A H 0.576689 0.840388 1.005075 0.116 Uiso 1 1 calc R U . . .
H41B H 0.408970 0.839497 0.972254 0.116 Uiso 1 1 calc R U . . .
H41C H 0.534409 0.921538 0.932055 0.116 Uiso 1 1 calc R U . . .
Cl2A Cl 0.7061(7) -0.0735(3) 0.3841(2) 0.0291(10) Uiso 0.34 1 d D . P B 1
O43A O 0.6500(17) 0.0353(7) 0.4121(6) 0.037(2) Uiso 0.34 1 d D . P B 1
O44A O 0.7623(16) -0.0467(11) 0.2997(4) 0.028(2) Uiso 0.34 1 d D . P B 1
O45A O 0.5735(12) -0.1320(9) 0.3997(7) 0.048(3) Uiso 0.34 1 d D . P B 1
O46A O 0.8407(12) -0.1292(9) 0.4171(5) 0.028(2) Uiso 0.34 1 d D . P B 1
Cl2B Cl 0.6827(6) -0.0520(4) 0.3781(3) 0.0327(13) Uiso 0.33 1 d D . P C 2
O43B O 0.6019(15) 0.0366(8) 0.4166(6) 0.053(4) Uiso 0.33 1 d D . P C 2
O44B O 0.7444(18) -0.0224(11) 0.2967(6) 0.065(6) Uiso 0.33 1 d D . P C 2
O45B O 0.5748(12) -0.1298(8) 0.3795(7) 0.037(3) Uiso 0.33 1 d D . P C 2
O46B O 0.8307(13) -0.1011(9) 0.4133(6) 0.042(3) Uiso 0.33 1 d D . P C 2
Cl2C Cl 0.7162(7) -0.0572(5) 0.3709(3) 0.0328(13) Uiso 0.33 1 d D . P D 3
O43C O 0.7245(15) 0.0439(7) 0.3967(6) 0.061(3) Uiso 0.33 1 d D . P D 3
O44C O 0.8079(15) -0.0757(10) 0.2994(5) 0.062(4) Uiso 0.33 1 d D . P D 3
O45C O 0.5486(14) -0.0763(13) 0.3758(9) 0.093(4) Uiso 0.33 1 d D . P D 3
O46C O 0.7895(18) -0.1412(10) 0.4286(7) 0.078(5) Uiso 0.33 1 d D . P D 3
Cl7A Cl 0.1216(6) 0.6969(4) 0.9487(3) 0.0355(11) Uiso 0.34 1 d D . P E 1
O48A O 0.1353(10) 0.6354(9) 0.8856(5) 0.0378(18) Uiso 0.34 1 d D . P E 1
O49A O -0.0419(14) 0.7044(12) 0.9951(8) 0.068(5) Uiso 0.34 1 d D . P E 1
O50A O 0.1734(14) 0.7963(8) 0.9239(6) 0.062(3) Uiso 0.34 1 d D . P E 1
O51A O 0.2282(15) 0.6381(10) 1.0044(6) 0.028(3) Uiso 0.34 1 d D . P E 1
Cl7B Cl 0.0986(3) 0.6709(2) 0.95806(14) 0.0484(5) Uani 0.66 1 d D . P . .
O48B O 0.1489(14) 0.6886(11) 0.8775(5) 0.067(3) Uiso 0.33 1 d D . P E 2
O49B O -0.0314(11) 0.7560(8) 0.9837(6) 0.048(2) Uiso 0.33 1 d D . P E 2
O50B O 0.040(2) 0.5677(11) 0.9740(11) 0.136(7) Uiso 0.33 1 d D . P E 2
O51B O 0.2282(14) 0.6729(11) 1.0028(6) 0.054(3) Uiso 0.33 1 d D . P E 2
O48C O 0.1142(17) 0.5933(11) 0.9060(8) 0.082(4) Uiso 0.33 1 d D . P E 3
O49C O -0.0635(13) 0.7190(13) 0.9801(8) 0.060(4) Uiso 0.33 1 d D . P E 3
O50C O 0.182(2) 0.7620(13) 0.9046(10) 0.122(7) Uiso 0.33 1 d D . P E 3
O51C O 0.201(2) 0.6363(16) 1.0128(9) 0.079(8) Uiso 0.33 1 d D . P E 3
C52A C 0.5429(15) 0.2173(8) 0.2634(6) 0.058(2) Uiso 0.5 1 d D . P F 1
H52A H 0.627085 0.225044 0.217448 0.087 Uiso 0.5 1 calc R U P F 1
H52B H 0.441736 0.200993 0.248605 0.087 Uiso 0.5 1 calc R U P F 1
H52C H 0.584820 0.158329 0.299564 0.087 Uiso 0.5 1 calc R U P F 1
C53A C 0.5056(18) 0.3182(9) 0.3003(7) 0.047(4) Uiso 0.5 1 d D . P F 1
N54A N 0.466(2) 0.3909(11) 0.3333(9) 0.073(5) Uiso 0.5 1 d D . P F 1
C52B C 0.6204(18) 0.2222(9) 0.2623(8) 0.074(3) Uiso 0.5 1 d D . P G 2
H52D H 0.650082 0.237831 0.206466 0.111 Uiso 0.5 1 calc R U P G 2
H52E H 0.543329 0.168904 0.273225 0.111 Uiso 0.5 1 calc R U P G 2
H52F H 0.720785 0.193323 0.284518 0.111 Uiso 0.5 1 calc R U P G 2
C53B C 0.5414(19) 0.3216(11) 0.2962(9) 0.058(5) Uiso 0.5 1 d D . P G 2
N54B N 0.4839(19) 0.4014(10) 0.3192(9) 0.064(4) Uiso 0.5 1 d D . P G 2

loop_
_atom_site_aniso_label
_atom_site_aniso_U_11
_atom_site_aniso_U_22
_atom_site_aniso_U_33
_atom_site_aniso_U_23
_atom_site_aniso_U_13
_atom_site_aniso_U_12
Fe1 0.0364(3) 0.0359(3) 0.0336(3) -0.0155(2) -0.0029(2) -0.0091(2)
N2 0.0279(15) 0.0290(14) 0.0292(14) -0.0060(11) -0.0048(11) -0.0083(11)
C3 0.0250(17) 0.0286(16) 0.0297(16) -0.0036(13) -0.0040(12) -0.0059(13)
C4 0.0335(19) 0.0308(17) 0.0301(16) -0.0058(13) -0.0062(13) -0.0042(14)
C5 0.0341(19) 0.0270(16) 0.0400(19) -0.0067(14) -0.0039(14) -0.0049(14)
C6 0.045(2) 0.0302(17) 0.042(2) 0.0010(15) -0.0132(16) -0.0084(16)
C7 0.0346(19) 0.0363(18) 0.0312(17) -0.0017(14) -0.0083(14) -0.0128(15)
N8 0.0357(16) 0.0270(13) 0.0297(14) -0.0062(11) -0.0065(11) -0.0057(12)
N9 0.0397(18) 0.0277(14) 0.0376(16) -0.0088(12) -0.0060(13) -0.0049(12)
C10 0.052(3) 0.0271(17) 0.055(2) -0.0029(16) -0.0115(19) -0.0037(17)
C11 0.066(3) 0.037(2) 0.048(2) 0.0039(17) -0.021(2) -0.003(2)
C12 0.053(2) 0.0361(19) 0.0376(19) -0.0048(15) -0.0145(17) -0.0061(17)
N13 0.051(2) 0.0455(18) 0.0332(16) 0.0010(13) -0.0153(14) -0.0219(16)
N14 0.0460(19) 0.055(2) 0.0330(16) -0.0123(14) -0.0058(13) -0.0208(16)
N18 0.058(2) 0.0265(15) 0.0440(18) -0.0083(13) -0.0108(15) -0.0033(14)
C19 0.062(3) 0.0293(19) 0.058(3) -0.0041(18) -0.003(2) -0.0030(18)
O20 0.133(4) 0.0337(16) 0.069(2) -0.0009(15) -0.029(2) 0.0089(19)
C21 0.073(3) 0.032(2) 0.082(3) -0.021(2) 0.001(3) -0.011(2)
N22 0.0329(16) 0.0336(15) 0.0313(14) -0.0101(12) -0.0051(11) -0.0052(12)
C23 0.0298(18) 0.0330(17) 0.0315(17) -0.0072(13) -0.0052(13) -0.0026(14)
C24 0.040(2) 0.0335(18) 0.0388(19) -0.0115(15) -0.0071(15) -0.0053(15)
C25 0.041(2) 0.0394(19) 0.0341(18) -0.0126(15) -0.0061(15) -0.0017(16)
C26 0.037(2) 0.042(2) 0.0320(18) -0.0094(15) -0.0026(14) -0.0027(16)
C27 0.0317(19) 0.0396(19) 0.0297(17) -0.0073(14) -0.0054(13) -0.0061(15)
N28 0.0323(16) 0.0302(14) 0.0381(16) -0.0093(12) -0.0036(12) -0.0058(12)
N29 0.0351(17) 0.0385(16) 0.0411(17) -0.0156(13) 0.0006(13) -0.0063(13)
C30 0.037(2) 0.046(2) 0.045(2) -0.0129(17) 0.0036(16) -0.0047(17)
C31 0.033(2) 0.039(2) 0.055(2) -0.0026(17) 0.0005(17) -0.0061(16)
C32 0.036(2) 0.0317(18) 0.050(2) -0.0036(15) -0.0074(16) -0.0081(15)
N33 0.0335(17) 0.0458(17) 0.0347(15) -0.0120(13) -0.0005(12) -0.0109(14)
N34 0.0360(17) 0.0477(18) 0.0390(17) -0.0173(14) -0.0024(13) -0.0113(14)
C35 0.047(2) 0.055(2) 0.051(2) -0.0153(19) -0.0078(18) -0.022(2)
C36 0.043(2) 0.073(3) 0.056(3) -0.009(2) -0.003(2) -0.027(2)
C37 0.034(2) 0.064(3) 0.047(2) -0.013(2) 0.0040(17) -0.013(2)
N38 0.051(2) 0.0448(19) 0.0444(18) -0.0212(15) 0.0010(15) -0.0047(16)
C39 0.056(3) 0.044(2) 0.056(3) -0.019(2) -0.007(2) -0.003(2)
O40 0.080(3) 0.0442(17) 0.073(2) -0.0198(16) 0.0052(19) -0.0156(17)
C41 0.091(4) 0.053(3) 0.086(4) -0.040(3) 0.006(3) -0.006(3)
Cl7B 0.0563(13) 0.0433(12) 0.0451(11) -0.0122(9) -0.0083(9) 0.0006(10)

loop_
_atom_type_symbol
_atom_type_description
_atom_type_scat_dispersion_real
_atom_type_scat_dispersion_imag
_atom_type_scat_source
C C 0.0181 0.0091 'International Tables Vol C Tables 4.2.6.8 and 6.1.1.4'
H H 0.0000 0.0000 'International Tables Vol C Tables 4.2.6.8 and 6.1.1.4'
N N 0.0311 0.0180 'International Tables Vol C Tables 4.2.6.8 and 6.1.1.4'
O O 0.0492 0.0322 'International Tables Vol C Tables 4.2.6.8 and 6.1.1.4'
Fe Fe -1.1336 3.1974 'International Tables Vol C Tables 4.2.6.8 and 6.1.1.4'
Cl Cl 0.3639 0.7018 'International Tables Vol C Tables 4.2.6.8 and 6.1.1.4'

loop_
_geom_angle_atom_site_label_1
_geom_angle_atom_site_label_2
_geom_angle_atom_site_label_3
_geom_angle
_geom_angle_site_symmetry_1
_geom_angle_site_symmetry_3
_geom_angle_publ_flag
N2 Fe1 N9 73.19(11) . . ?
N2 Fe1 N14 73.47(11) . . ?
N2 Fe1 N22 167.79(11) . . ?
N2 Fe1 N29 117.76(11) . . ?
N2 Fe1 N34 96.23(11) . . ?
N9 Fe1 N34 95.46(12) . . ?
N14 Fe1 N9 146.65(11) . . ?
N14 Fe1 N29 101.06(12) . . ?
N14 Fe1 N34 87.44(13) . . ?
N22 Fe1 N9 112.89(11) . . ?
N22 Fe1 N14 99.76(12) . . ?
N22 Fe1 N29 73.11(11) . . ?
N22 Fe1 N34 73.03(11) . . ?
N29 Fe1 N9 94.93(12) . . ?
N29 Fe1 N34 146.01(12) . . ?
C3 N2 Fe1 121.7(2) . . ?
C3 N2 C7 117.1(3) . . ?
C7 N2 Fe1 121.2(2) . . ?
N2 C3 C4 124.4(3) . . ?
N2 C3 N8 112.8(3) . . ?
C4 C3 N8 122.8(3) . . ?
C3 C4 H4 121.3 . . ?
C3 C4 C5 117.3(3) . . ?
C5 C4 H4 121.3 . . ?
C6 C5 C4 119.5(3) . . ?
N18 C5 C4 116.4(3) . . ?
N18 C5 C6 124.1(3) . . ?
C5 C6 H6 121.4 . . ?
C7 C6 C5 117.1(3) . . ?
C7 C6 H6 121.4 . . ?
N2 C7 C6 124.5(3) . . ?
N2 C7 N13 112.5(3) . . ?
C6 C7 N13 123.0(3) . . ?
N9 N8 C3 117.9(3) . . ?
C12 N8 C3 130.4(3) . . ?
C12 N8 N9 111.5(3) . . ?
N8 N9 Fe1 114.4(2) . . ?
C10 N9 Fe1 140.8(3) . . ?
C10 N9 N8 104.6(3) . . ?
N9 C10 H10 124.4 . . ?
N9 C10 C11 111.3(3) . . ?
C11 C10 H10 124.4 . . ?
C10 C11 H11 127.4 . . ?
C12 C11 C10 105.2(4) . . ?
C12 C11 H11 127.4 . . ?
N8 C12 C11 107.3(3) . . ?
N8 C12 H12 126.3 . . ?
C11 C12 H12 126.3 . . ?
N14 N13 C7 118.4(3) . . ?
N14 N13 C17B 118.1(4) . . ?
C17A N13 C7 134.6(4) . . ?
C17A N13 N14 105.2(4) . . ?
C17B N13 C7 122.8(5) . . ?
N13 N14 Fe1 114.5(2) . . ?
C15A N14 Fe1 131.7(4) . . ?
C15A N14 N13 112.8(4) . . ?
C15B N14 Fe1 149.1(5) . . ?
C15B N14 N13 96.3(5) . . ?
N14 C15A H15A 127.4 . . ?
N14 C15A C16A 105.1(6) . . ?
C16A C15A H15A 127.4 . . ?
C15A C16A H16A 126.6 . . ?
C17A C16A C15A 106.7(6) . . ?
C17A C16A H16A 126.6 . . ?
N13 C17A C16A 109.9(6) . . ?
N13 C17A H17A 125.0 . . ?
C16A C17A H17A 125.0 . . ?
N14 C15B H15B 121.1 . . ?
N14 C15B C16B 117.8(8) . . ?
C16B C15B H15B 121.1 . . ?
C15B C16B H16B 127.6 . . ?
C17B C16B C15B 104.8(8) . . ?
C17B C16B H16B 127.6 . . ?
N13 C17B H17B 128.7 . . ?
C16B C17B N13 102.5(7) . . ?
C16B C17B H17B 128.7 . . ?
C5 N18 H18 116.1 . . ?
C19 N18 C5 127.9(4) . . ?
C19 N18 H18 116.1 . . ?
N18 C19 C21 113.7(4) . . ?
O20 C19 N18 123.0(4) . . ?
O20 C19 C21 123.3(4) . . ?
C19 C21 H21A 109.5 . . ?
C19 C21 H21B 109.5 . . ?
C19 C21 H21C 109.5 . . ?
H21A C21 H21B 109.5 . . ?
H21A C21 H21C 109.5 . . ?
H21B C21 H21C 109.5 . . ?
C23 N22 Fe1 121.3(2) . . ?
C23 N22 C27 117.6(3) . . ?
C27 N22 Fe1 121.1(2) . . ?
N22 C23 C24 124.6(3) . . ?
N22 C23 N28 112.6(3) . . ?
C24 C23 N28 122.8(3) . . ?
C23 C24 H24 121.8 . . ?
C23 C24 C25 116.4(3) . . ?
C25 C24 H24 121.8 . . ?
C24 C25 C26 120.1(3) . . ?
C24 C25 N38 122.2(4) . . ?
C26 C25 N38 117.6(4) . . ?
C25 C26 H26 121.3 . . ?
C27 C26 C25 117.5(4) . . ?
C27 C26 H26 121.3 . . ?
N22 C27 C26 123.7(3) . . ?
N22 C27 N33 113.0(3) . . ?
C26 C27 N33 123.3(3) . . ?
N29 N28 C23 118.4(3) . . ?
C32 N28 C23 130.9(3) . . ?
C32 N28 N29 110.7(3) . . ?
N28 N29 Fe1 114.5(2) . . ?
C30 N29 Fe1 140.1(3) . . ?
C30 N29 N28 105.3(3) . . ?
N29 C30 H30 124.4 . . ?
N29 C30 C31 111.1(3) . . ?
C31 C30 H30 124.4 . . ?
C30 C31 H31 127.2 . . ?
C32 C31 C30 105.6(3) . . ?
C32 C31 H31 127.2 . . ?
N28 C32 C31 107.3(3) . . ?
N28 C32 H32 126.4 . . ?
C31 C32 H32 126.4 . . ?
N34 N33 C27 118.3(3) . . ?
C37 N33 C27 130.7(3) . . ?
C37 N33 N34 111.1(3) . . ?
N33 N34 Fe1 114.2(2) . . ?
C35 N34 Fe1 140.3(3) . . ?
C35 N34 N33 104.7(3) . . ?
N34 C35 H35 124.2 . . ?
N34 C35 C36 111.6(4) . . ?
C36 C35 H35 124.2 . . ?
C35 C36 H36 127.0 . . ?
C37 C36 C35 106.1(4) . . ?
C37 C36 H36 127.0 . . ?
N33 C37 H37 126.7 . . ?
C36 C37 N33 106.6(4) . . ?
C36 C37 H37 126.7 . . ?
C25 N38 H38 117.3 . . ?
C39 N38 C25 125.5(4) . . ?
C39 N38 H38 117.3 . . ?
N38 C39 C41 114.2(4) . . ?
O40 C39 N38 122.5(4) . . ?
O40 C39 C41 123.3(4) . . ?
C39 C41 H41A 109.5 . . ?
C39 C41 H41B 109.5 . . ?
C39 C41 H41C 109.5 . . ?
H41A C41 H41B 109.5 . . ?
H41A C41 H41C 109.5 . . ?
H41B C41 H41C 109.5 . . ?
O43A Cl2A O44A 102.6(7) . . ?
O45A Cl2A O43A 109.0(8) . . ?
O45A Cl2A O44A 113.4(7) . . ?
O45A Cl2A O46A 110.8(7) . . ?
O46A Cl2A O43A 112.0(6) . . ?
O46A Cl2A O44A 108.9(8) . . ?
O43B Cl2B O44B 112.7(8) . . ?
O43B Cl2B O45B 111.5(7) . . ?
O43B Cl2B O46B 109.4(7) . . ?
O44B Cl2B O46B 106.0(7) . . ?
O45B Cl2B O44B 106.3(7) . . ?
O45B Cl2B O46B 110.8(7) . . ?
O43C Cl2C O45C 112.1(9) . . ?
O43C Cl2C O46C 105.2(7) . . ?
O44C Cl2C O43C 115.2(7) . . ?
O44C Cl2C O45C 111.4(8) . . ?
O44C Cl2C O46C 106.8(8) . . ?
O45C Cl2C O46C 105.2(8) . . ?
O48A Cl7A O49A 112.4(8) . . ?
O48A Cl7A O51A 109.4(6) . . ?
O49A Cl7A O51A 101.9(8) . . ?
O50A Cl7A O48A 110.6(7) . . ?
O50A Cl7A O49A 113.6(8) . . ?
O50A Cl7A O51A 108.5(7) . . ?
O48B Cl7B O49B 109.9(6) . . ?
O48B Cl7B O50B 107.7(8) . . ?
O48B Cl7B O51B 114.1(7) . . ?
O49B Cl7B O51B 105.0(7) . . ?
O50B Cl7B O49B 110.6(8) . . ?
O50B Cl7B O51B 109.6(8) . . ?
O48C Cl7B O50C 100.4(8) . . ?
O49C Cl7B O48C 113.9(8) . . ?
O49C Cl7B O50C 104.0(9) . . ?
O51C Cl7B O48C 110.8(9) . . ?
O51C Cl7B O49C 120.1(9) . . ?
O51C Cl7B O50C 105.0(9) . . ?
H52A C52A H52B 109.5 . . ?
H52A C52A H52C 109.5 . . ?
H52B C52A H52C 109.5 . . ?
C53A C52A H52A 109.5 . . ?
C53A C52A H52B 109.5 . . ?
C53A C52A H52C 109.5 . . ?
N54A C53A C52A 173.5(17) . . ?
H52D C52B H52E 109.5 . . ?
H52D C52B H52F 109.5 . . ?
H52E C52B H52F 109.5 . . ?
C53B C52B H52D 109.5 . . ?
C53B C52B H52E 109.5 . . ?
C53B C52B H52F 109.5 . . ?
N54B C53B C52B 176.6(18) . . ?

loop_
_geom_bond_atom_site_label_1
_geom_bond_atom_site_label_2
_geom_bond_distance
_geom_bond_site_symmetry_2
_geom_bond_publ_flag
Fe1 N2 2.119(3) . ?
Fe1 N9 2.193(3) . ?
Fe1 N14 2.176(3) . ?
Fe1 N22 2.132(3) . ?
Fe1 N29 2.185(3) . ?
Fe1 N34 2.200(3) . ?
N2 C3 1.325(4) . ?
N2 C7 1.332(5) . ?
C3 C4 1.367(5) . ?
C3 N8 1.418(4) . ?
C4 H4 0.9500 . ?
C4 C5 1.400(5) . ?
C5 C6 1.394(5) . ?
C5 N18 1.393(4) . ?
C6 H6 0.9500 . ?
C6 C7 1.370(5) . ?
C7 N13 1.410(4) . ?
N8 N9 1.368(4) . ?
N8 C12 1.344(5) . ?
N9 C10 1.330(5) . ?
C10 H10 0.9500 . ?
C10 C11 1.399(6) . ?
C11 H11 0.9500 . ?
C11 C12 1.367(6) . ?
C12 H12 0.9500 . ?
N13 N14 1.366(5) . ?
N13 C17A 1.343(6) . ?
N13 C17B 1.392(7) . ?
N14 C15A 1.317(6) . ?
N14 C15B 1.350(7) . ?
C15A H15A 0.9500 . ?
C15A C16A 1.414(8) . ?
C16A H16A 0.9500 . ?
C16A C17A 1.368(8) . ?
C17A H17A 0.9500 . ?
C15B H15B 0.9500 . ?
C15B C16B 1.384(9) . ?
C16B H16B 0.9500 . ?
C16B C17B 1.363(8) . ?
C17B H17B 0.9500 . ?
N18 H18 0.8800 . ?
N18 C19 1.372(5) . ?
C19 O20 1.207(6) . ?
C19 C21 1.504(6) . ?
C21 H21A 0.9800 . ?
C21 H21B 0.9800 . ?
C21 H21C 0.9800 . ?
N22 C23 1.325(5) . ?
N22 C27 1.332(5) . ?
C23 C24 1.381(5) . ?
C23 N28 1.409(5) . ?
C24 H24 0.9500 . ?
C24 C25 1.393(6) . ?
C25 C26 1.395(5) . ?
C25 N38 1.396(5) . ?
C26 H26 0.9500 . ?
C26 C27 1.371(5) . ?
C27 N33 1.406(5) . ?
N28 N29 1.368(4) . ?
N28 C32 1.356(5) . ?
N29 C30 1.321(5) . ?
C30 H30 0.9500 . ?
C30 C31 1.399(6) . ?
C31 H31 0.9500 . ?
C31 C32 1.358(6) . ?
C32 H32 0.9500 . ?
N33 N34 1.370(4) . ?
N33 C37 1.359(5) . ?
N34 C35 1.319(5) . ?
C35 H35 0.9500 . ?
C35 C36 1.387(6) . ?
C36 H36 0.9500 . ?
C36 C37 1.357(6) . ?
C37 H37 0.9500 . ?
N38 H38 0.8800 . ?
N38 C39 1.379(6) . ?
C39 O40 1.204(6) . ?
C39 C41 1.515(6) . ?
C41 H41A 0.9800 . ?
C41 H41B 0.9800 . ?
C41 H41C 0.9800 . ?
Cl2A O43A 1.492(8) . ?
Cl2A O44A 1.499(8) . ?
Cl2A O45A 1.390(9) . ?
Cl2A O46A 1.397(9) . ?
Cl2B O43B 1.395(10) . ?
Cl2B O44B 1.466(11) . ?
Cl2B O45B 1.425(9) . ?
Cl2B O46B 1.483(10) . ?
Cl2C O43C 1.422(9) . ?
Cl2C O44C 1.383(10) . ?
Cl2C O45C 1.433(11) . ?
Cl2C O46C 1.508(11) . ?
Cl7A O48A 1.417(8) . ?
Cl7A O49A 1.450(11) . ?
Cl7A O50A 1.385(10) . ?
Cl7A O51A 1.491(8) . ?
Cl7B O48B 1.416(9) . ?
Cl7B O49B 1.445(8) . ?
Cl7B O50B 1.440(12) . ?
Cl7B O51B 1.448(9) . ?
Cl7B O48C 1.402(10) . ?
Cl7B O49C 1.389(10) . ?
Cl7B O50C 1.565(12) . ?
Cl7B O51C 1.385(11) . ?
C52A H52A 0.9800 . ?
C52A H52B 0.9800 . ?
C52A H52C 0.9800 . ?
C52A C53A 1.467(11) . ?
C53A N54A 1.122(12) . ?
C52B H52D 0.9800 . ?
C52B H52E 0.9800 . ?
C52B H52F 0.9800 . ?
C52B C53B 1.463(12) . ?
C53B N54B 1.133(12) . ?

loop_
_geom_hbond_atom_site_label_D
_geom_hbond_atom_site_label_H
_geom_hbond_atom_site_label_A
_geom_hbond_distance_DH
_geom_hbond_distance_HA
_geom_hbond_distance_DA
_geom_hbond_angle_DHA
_geom_hbond_site_symmetry_A
_geom_hbond_publ_flag
N18 H18 O46A 0.88 2.01 2.881(9) 167.9 . yes
N18 H18 O46B 0.88 2.14 2.997(10) 164.4 . yes
N18 H18 O46C 0.88 1.93 2.810(12) 177.9 . yes
N38 H38 O51A 0.88 2.20 2.951(15) 142.6 . yes
N38 H38 O51B 0.88 2.14 2.881(12) 141.3 . yes

loop_
_geom_torsion_atom_site_label_1
_geom_torsion_atom_site_label_2
_geom_torsion_atom_site_label_3
_geom_torsion_atom_site_label_4
_geom_torsion
_geom_torsion_site_symmetry_1
_geom_torsion_site_symmetry_2
_geom_torsion_site_symmetry_3
_geom_torsion_site_symmetry_4
_geom_torsion_publ_flag
Fe1 N2 C3 C4 -179.7(3) . . . . ?
Fe1 N2 C3 N8 -0.4(4) . . . . ?
Fe1 N2 C7 C6 178.3(3) . . . . ?
Fe1 N2 C7 N13 0.1(4) . . . . ?
Fe1 N9 C10 C11 -174.0(3) . . . . ?
Fe1 N14 C15A C16A 167.2(4) . . . . ?
Fe1 N14 C15B C16B -171.5(7) . . . . ?
Fe1 N22 C23 C24 176.7(3) . . . . ?
Fe1 N22 C23 N28 -3.1(4) . . . . ?
Fe1 N22 C27 C26 -178.0(3) . . . . ?
Fe1 N22 C27 N33 1.1(4) . . . . ?
Fe1 N29 C30 C31 -174.4(3) . . . . ?
Fe1 N34 C35 C36 168.3(4) . . . . ?
N2 C3 C4 C5 1.3(5) . . . . ?
N2 C3 N8 N9 0.9(4) . . . . ?
N2 C3 N8 C12 -174.4(4) . . . . ?
N2 C7 N13 N14 0.1(5) . . . . ?
N2 C7 N13 C17A 162.1(6) . . . . ?
N2 C7 N13 C17B -169.9(6) . . . . ?
C3 N2 C7 C6 -1.1(5) . . . . ?
C3 N2 C7 N13 -179.3(3) . . . . ?
C3 C4 C5 C6 -1.0(5) . . . . ?
C3 C4 C5 N18 177.9(3) . . . . ?
C3 N8 N9 Fe1 -0.9(4) . . . . ?
C3 N8 N9 C10 -177.3(3) . . . . ?
C3 N8 C12 C11 176.6(4) . . . . ?
C4 C3 N8 N9 -179.8(3) . . . . ?
C4 C3 N8 C12 4.9(6) . . . . ?
C4 C5 C6 C7 -0.2(6) . . . . ?
C4 C5 N18 C19 179.5(4) . . . . ?
C5 C6 C7 N2 1.4(6) . . . . ?
C5 C6 C7 N13 179.4(3) . . . . ?
C5 N18 C19 O20 -3.3(8) . . . . ?
C5 N18 C19 C21 177.2(4) . . . . ?
C6 C5 N18 C19 -1.6(7) . . . . ?
C6 C7 N13 N14 -178.2(4) . . . . ?
C6 C7 N13 C17A -16.1(8) . . . . ?
C6 C7 N13 C17B 11.9(7) . . . . ?
C7 N2 C3 C4 -0.3(5) . . . . ?
C7 N2 C3 N8 179.0(3) . . . . ?
C7 N13 N14 Fe1 -0.2(4) . . . . ?
C7 N13 N14 C15A 169.7(5) . . . . ?
C7 N13 N14 C15B -177.0(5) . . . . ?
C7 N13 C17A C16A -167.8(6) . . . . ?
C7 N13 C17B C16B 177.8(6) . . . . ?
N8 C3 C4 C5 -177.9(3) . . . . ?
N8 N9 C10 C11 0.8(5) . . . . ?
N9 N8 C12 C11 1.1(5) . . . . ?
N9 C10 C11 C12 -0.2(5) . . . . ?
C10 C11 C12 N8 -0.5(5) . . . . ?
C12 N8 N9 Fe1 175.2(3) . . . . ?
C12 N8 N9 C10 -1.2(4) . . . . ?
N13 N14 C15A C16A -0.5(8) . . . . ?
N13 N14 C15B C16B 3.0(10) . . . . ?
N14 N13 C17A C16A -4.1(8) . . . . ?
N14 N13 C17B C16B 7.8(9) . . . . ?
N14 C15A C16A C17A -2.0(9) . . . . ?
N14 C15B C16B C17B 1.3(13) . . . . ?
C15A C16A C17A N13 3.9(10) . . . . ?
C17A N13 N14 Fe1 -167.0(4) . . . . ?
C17A N13 N14 C15A 2.9(7) . . . . ?
C15B C16B C17B N13 -4.8(11) . . . . ?
C17B N13 N14 Fe1 170.3(5) . . . . ?
C17B N13 N14 C15B -6.6(7) . . . . ?
N18 C5 C6 C7 -179.1(4) . . . . ?
N22 C23 C24 C25 0.9(6) . . . . ?
N22 C23 N28 N29 5.0(5) . . . . ?
N22 C23 N28 C32 -176.2(4) . . . . ?
N22 C27 N33 N34 -5.3(5) . . . . ?
N22 C27 N33 C37 173.4(4) . . . . ?
C23 N22 C27 C26 0.4(5) . . . . ?
C23 N22 C27 N33 179.4(3) . . . . ?
C23 C24 C25 C26 1.0(6) . . . . ?
C23 C24 C25 N38 -179.1(4) . . . . ?
C23 N28 N29 Fe1 -4.6(4) . . . . ?
C23 N28 N29 C30 179.4(3) . . . . ?
C23 N28 C32 C31 -179.3(4) . . . . ?
C24 C23 N28 N29 -174.7(3) . . . . ?
C24 C23 N28 C32 4.1(6) . . . . ?
C24 C25 C26 C27 -2.2(6) . . . . ?
C24 C25 N38 C39 28.9(6) . . . . ?
C25 C26 C27 N22 1.5(6) . . . . ?
C25 C26 C27 N33 -177.5(3) . . . . ?
C25 N38 C39 O40 -3.6(8) . . . . ?
C25 N38 C39 C41 176.1(4) . . . . ?
C26 C25 N38 C39 -151.2(4) . . . . ?
C26 C27 N33 N34 173.8(3) . . . . ?
C26 C27 N33 C37 -7.5(6) . . . . ?
C27 N22 C23 C24 -1.7(5) . . . . ?
C27 N22 C23 N28 178.6(3) . . . . ?
C27 N33 N34 Fe1 6.8(4) . . . . ?
C27 N33 N34 C35 178.9(3) . . . . ?
C27 N33 C37 C36 -178.4(4) . . . . ?
N28 C23 C24 C25 -179.3(3) . . . . ?
N28 N29 C30 C31 -0.2(5) . . . . ?
N29 N28 C32 C31 -0.4(4) . . . . ?
N29 C30 C31 C32 -0.1(5) . . . . ?
C30 C31 C32 N28 0.3(5) . . . . ?
C32 N28 N29 Fe1 176.3(2) . . . . ?
C32 N28 N29 C30 0.4(4) . . . . ?
N33 N34 C35 C36 -0.3(5) . . . . ?
N34 N33 C37 C36 0.4(5) . . . . ?
N34 C35 C36 C37 0.6(6) . . . . ?
C35 C36 C37 N33 -0.6(5) . . . . ?
C37 N33 N34 Fe1 -172.1(3) . . . . ?
C37 N33 N34 C35 0.0(5) . . . . ?
N38 C25 C26 C27 178.0(3) . . . . ?

loop_
_twin_individual_id
_twin_individual_mass_fraction_refined
1 0.756(3)
2 0.244(3)
